data_2231235
loop_
_publ_author_name
'Qin, Wei-Yan'
'Liu, Bo'
'Duan, Cong-Wen'
'Yin, Qing-Xiu'

_publ_section_title
;
 3,8-Dimethylquinazoline-2,4(1<i>H</i>,3<i>H</i>)-dione
;
_journal_coeditor_code NG5192
_journal_issue 8
_journal_name_full 'Acta Crystallographica Section E'
_journal_page_first o1927
_journal_paper_doi 10.1107/S1600536811025232
_journal_volume 67
_journal_year 2011
_chemical_formula_iupac 'C10 H10 N2 O2'
_chemical_formula_moiety 'C10 H10 N2 O2'
_chemical_formula_sum 'C10 H10 N2 O2'
_chemical_formula_weight 190.20
_chemical_name_systematic
;
3,8-Dimethylquinazoline-2,4(1<i>H</i>,3<i>H</i>)-dione
;
_space_group_IT_number 14
_symmetry_cell_setting monoclinic
_symmetry_space_group_name_Hall '-P 2ybc'
_symmetry_space_group_name_H-M 'P 1 21/c 1'
_atom_sites_solution_hydrogens geom
_atom_sites_solution_primary direct
_atom_sites_solution_secondary difmap
_audit_creation_method SHELXL-97
_cell_angle_alpha 90.00
_cell_angle_beta 92.09(3)
_cell_angle_gamma 90.00
_cell_formula_units_Z 4
_cell_length_a 8.3604(17)
_cell_length_b 4.8599(10)
_cell_length_c 22.288(5)
_cell_measurement_reflns_used 6086
_cell_measurement_temperature 295(2)
_cell_measurement_theta_max 27.48
_cell_measurement_theta_min 3.00
_cell_volume 905.0(3)
_computing_cell_refinement 'RAPID-AUTO (Rigaku, 1998)'
_computing_data_collection 'RAPID-AUTO (Rigaku, 1998)'
_computing_data_reduction 'CrystalStructure (Rigaku/MSC, 2002)'
_computing_molecular_graphics 'SHELXTL (Sheldrick, 2008)'
_computing_publication_material 'SHELXL97 (Sheldrick, 2008)'
_computing_structure_refinement 'SHELXL97 (Sheldrick, 2008)'
_computing_structure_solution 'SHELXS97 (Sheldrick, 2008)'
_diffrn_ambient_temperature 295(2)
_diffrn_measured_fraction_theta_full 0.998
_diffrn_measured_fraction_theta_max 0.998
_diffrn_measurement_device_type 'Rigaku R-AXIS RAPID'
_diffrn_measurement_method '\w scan'
_diffrn_radiation_monochromator graphite
_diffrn_radiation_source 'fine-focus sealed tube'
_diffrn_radiation_type MoK\a
_diffrn_radiation_wavelength 0.71073
_diffrn_reflns_av_R_equivalents 0.0301
_diffrn_reflns_av_sigmaI/netI 0.0256
_diffrn_reflns_limit_h_max 10
_diffrn_reflns_limit_h_min -10
_diffrn_reflns_limit_k_max 6
_diffrn_reflns_limit_k_min -6
_diffrn_reflns_limit_l_max 28
_diffrn_reflns_limit_l_min -28
_diffrn_reflns_number 8373
_diffrn_reflns_theta_full 27.48
_diffrn_reflns_theta_max 27.48
_diffrn_reflns_theta_min 2.99
_diffrn_standards_decay_% 0
_diffrn_standards_interval_count 0
_diffrn_standards_interval_time 0
_diffrn_standards_number 0
_exptl_absorpt_coefficient_mu 0.100
_exptl_absorpt_correction_T_max 0.9814
_exptl_absorpt_correction_T_min 0.9716
_exptl_absorpt_correction_type multi-scan
_exptl_absorpt_process_details '(ABSCOR; Higashi, 1995)'
_exptl_crystal_colour colorless
_exptl_crystal_density_diffrn 1.396
_exptl_crystal_density_method 'not measured'
_exptl_crystal_description block
_exptl_crystal_F_000 400
_exptl_crystal_size_max 0.29
_exptl_crystal_size_mid 0.23
_exptl_crystal_size_min 0.19
_refine_diff_density_max 0.221
_refine_diff_density_min -0.176
_refine_ls_extinction_method none
_refine_ls_goodness_of_fit_ref 1.102
_refine_ls_hydrogen_treatment mixed
_refine_ls_matrix_type full
_refine_ls_number_parameters 133
_refine_ls_number_reflns 2085
_refine_ls_number_restraints 0
_refine_ls_restrained_S_all 1.102
_refine_ls_R_factor_all 0.0577
_refine_ls_R_factor_gt 0.0429
_refine_ls_shift/su_max 0.000
_refine_ls_shift/su_mean 0.000
_refine_ls_structure_factor_coef Fsqd
_refine_ls_weighting_details 'calc w=1/[\s^2^(Fo^2^)+(0.0833P)^2^+0.0221P] where P=(Fo^2^+2Fc^2^)/3'
_refine_ls_weighting_scheme calc
_refine_ls_wR_factor_gt 0.1346
_refine_ls_wR_factor_ref 0.1429
_reflns_number_gt 1497
_reflns_number_total 2085
_reflns_threshold_expression I>2sigma(I)
_cod_data_source_file ng5192.cif
_cod_data_source_block I
_cod_original_sg_symbol_H-M 'P 21/c'
_cod_database_code 2231235
_cod_database_fobs_code 2231235

loop_
_symmetry_equiv_pos_as_xyz
'x, y, z'
'-x, y+1/2, -z+1/2'
'-x, -y, -z'
'x, -y-1/2, z-1/2'

loop_
_atom_site_type_symbol
_atom_site_label
_atom_site_fract_x
_atom_site_fract_y
_atom_site_fract_z
_atom_site_U_iso_or_equiv
_atom_site_adp_type
_atom_site_calc_flag
_atom_site_refinement_flags
_atom_site_occupancy
_atom_site_symmetry_multiplicity
C C1 0.36317(16) 0.6713(2) 0.37609(6) 0.0319(3) Uani d . 1 1
C C2 0.47592(17) 0.4802(3) 0.35641(6) 0.0378(3) Uani d . 1 1
C C3 0.43348(19) 0.3256(3) 0.30632(7) 0.0436(4) Uani d . 1 1
H H3 0.5058 0.1965 0.2927 0.052 Uiso calc R 1 1
C C4 0.2866(2) 0.3552(3) 0.27525(7) 0.0459(4) Uani d . 1 1
H H4 0.2625 0.2481 0.2415 0.055 Uiso calc R 1 1
C C5 0.17879(18) 0.5421(3) 0.29463(6) 0.0420(4) Uani d . 1 1
H H5 0.0807 0.5633 0.2741 0.050 Uiso calc R 1 1
C C6 0.21521(16) 0.7020(3) 0.34530(6) 0.0343(3) Uani d . 1 1
C C7 0.09745(16) 0.8962(3) 0.36722(6) 0.0371(3) Uani d . 1 1
C C8 0.29243(17) 1.0222(3) 0.44833(6) 0.0359(3) Uani d . 1 1
C C9 0.03023(19) 1.2458(4) 0.44098(7) 0.0499(4) Uani d . 1 1
H H9A 0.0786 1.3429 0.4745 0.075 Uiso calc R 1 1
H H9B -0.0632 1.1502 0.4536 0.075 Uiso calc R 1 1
H H9C 0.0002 1.3743 0.4099 0.075 Uiso calc R 1 1
C C10 0.63640(19) 0.4454(4) 0.38882(8) 0.0536(4) Uani d . 1 1
H H10A 0.6956 0.3027 0.3698 0.080 Uiso calc R 1 1
H H10B 0.6206 0.3963 0.4299 0.080 Uiso calc R 1 1
H H10C 0.6950 0.6150 0.3874 0.080 Uiso calc R 1 1
N N1 0.14501(13) 1.0469(2) 0.41799(5) 0.0374(3) Uani d . 1 1
H H1 0.486(2) 0.829(3) 0.4482(8) 0.056(5) Uiso d . 1 1
N N2 0.39514(14) 0.8334(2) 0.42650(5) 0.0368(3) Uani d . 1 1
O O1 -0.03642(13) 0.9286(3) 0.34450(5) 0.0551(4) Uani d . 1 1
O O2 0.32575(13) 1.1631(2) 0.49285(5) 0.0510(3) Uani d . 1 1

loop_
_atom_site_aniso_label
_atom_site_aniso_U_11
_atom_site_aniso_U_22
_atom_site_aniso_U_33
_atom_site_aniso_U_12
_atom_site_aniso_U_13
_atom_site_aniso_U_23
C1 0.0322(7) 0.0340(6) 0.0292(6) -0.0020(5) -0.0025(5) 0.0018(5)
C2 0.0353(7) 0.0401(7) 0.0378(7) 0.0022(6) 0.0001(6) 0.0014(6)
C3 0.0483(9) 0.0425(8) 0.0404(8) 0.0021(7) 0.0063(6) -0.0053(6)
C4 0.0548(9) 0.0472(8) 0.0354(7) -0.0065(7) -0.0019(7) -0.0077(6)
C5 0.0393(8) 0.0504(8) 0.0355(7) -0.0073(7) -0.0088(6) 0.0019(6)
C6 0.0329(7) 0.0372(7) 0.0324(7) -0.0013(6) -0.0040(5) 0.0042(5)
C7 0.0321(7) 0.0425(7) 0.0361(7) -0.0007(6) -0.0069(5) 0.0052(6)
C8 0.0321(7) 0.0410(7) 0.0343(7) 0.0042(6) -0.0046(5) -0.0005(6)
C9 0.0401(8) 0.0572(9) 0.0522(9) 0.0160(7) 0.0007(7) -0.0022(8)
C10 0.0378(8) 0.0624(10) 0.0599(10) 0.0144(8) -0.0063(7) -0.0102(8)
N1 0.0291(6) 0.0434(6) 0.0393(6) 0.0069(5) -0.0045(5) 0.0007(5)
N2 0.0306(6) 0.0436(6) 0.0356(6) 0.0068(5) -0.0081(5) -0.0050(5)
O1 0.0362(6) 0.0710(8) 0.0566(7) 0.0086(5) -0.0182(5) -0.0021(6)
O2 0.0438(6) 0.0614(7) 0.0467(6) 0.0140(5) -0.0139(5) -0.0198(5)

loop_
_atom_type_symbol
_atom_type_description
_atom_type_scat_dispersion_real
_atom_type_scat_dispersion_imag
_atom_type_scat_source
C C 0.0033 0.0016 'International Tables Vol C Tables 4.2.6.8 and 6.1.1.4'
H H 0.0000 0.0000 'International Tables Vol C Tables 4.2.6.8 and 6.1.1.4'
N N 0.0061 0.0033 'International Tables Vol C Tables 4.2.6.8 and 6.1.1.4'
O O 0.0106 0.0060 'International Tables Vol C Tables 4.2.6.8 and 6.1.1.4'

loop_
_geom_angle_atom_site_label_1
_geom_angle_atom_site_label_2
_geom_angle_atom_site_label_3
_geom_angle
N2 C1 C6 118.44(12)
N2 C1 C2 121.04(11)
C6 C1 C2 120.52(12)
C3 C2 C1 117.16(13)
C3 C2 C10 121.54(13)
C1 C2 C10 121.29(12)
C2 C3 C4 122.73(14)
C2 C3 H3 118.6
C4 C3 H3 118.6
C5 C4 C3 119.49(13)
C5 C4 H4 120.3
C3 C4 H4 120.3
C4 C5 C6 120.07(13)
C4 C5 H5 120.0
C6 C5 H5 120.0
C5 C6 C1 120.02(13)
C5 C6 C7 120.04(12)
C1 C6 C7 119.92(12)
O1 C7 N1 119.92(13)
O1 C7 C6 124.26(13)
N1 C7 C6 115.81(11)
O2 C8 N2 122.52(12)
O2 C8 N1 121.05(13)
N2 C8 N1 116.43(11)
N1 C9 H9A 109.5
N1 C9 H9B 109.5
H9A C9 H9B 109.5
N1 C9 H9C 109.5
H9A C9 H9C 109.5
H9B C9 H9C 109.5
C2 C10 H10A 109.5
C2 C10 H10B 109.5
H10A C10 H10B 109.5
C2 C10 H10C 109.5
H10A C10 H10C 109.5
H10B C10 H10C 109.5
C8 N1 C7 124.86(11)
C8 N1 C9 117.83(12)
C7 N1 C9 117.31(11)
C8 N2 C1 124.52(11)
C8 N2 H1 111.4(11)
C1 N2 H1 124.1(11)

loop_
_geom_bond_atom_site_label_1
_geom_bond_atom_site_label_2
_geom_bond_distance
C1 N2 1.3901(17)
C1 C6 1.4005(18)
C1 C2 1.4049(19)
C2 C3 1.381(2)
C2 C10 1.5099(19)
C3 C4 1.395(2)
C3 H3 0.9300
C4 C5 1.361(2)
C4 H4 0.9300
C5 C6 1.395(2)
C5 H5 0.9300
C6 C7 1.461(2)
C7 O1 1.2217(16)
C7 N1 1.3938(17)
C8 O2 1.2291(17)
C8 N2 1.3588(18)
C8 N1 1.3891(17)
C9 N1 1.4675(19)
C9 H9A 0.9600
C9 H9B 0.9600
C9 H9C 0.9600
C10 H10A 0.9600
C10 H10B 0.9600
C10 H10C 0.9600
N2 H1 0.888(19)

loop_
_geom_hbond_atom_site_label_D
_geom_hbond_atom_site_label_H
_geom_hbond_atom_site_label_A
_geom_hbond_site_symmetry_A
_geom_hbond_distance_DH
_geom_hbond_distance_HA
_geom_hbond_distance_DA
_geom_hbond_angle_DHA
N2 H1 O2 3_676 0.888(19) 2.011(19) 2.8931(17) 171.8(17)

loop_
_cod_related_entry_id
_cod_related_entry_database
_cod_related_entry_code
1 ChemSpider 30656865
